data_2211027
loop_
_publ_author_name
'Ding, Wei-Lin'
'Wang, Pin-Liang'
'Xing, Zhi-Tao'
'Wang, Hai-Bo'

_publ_section_title <i>N</i>-(2,6-Dimethylphenyl)-2-[2-(3-phenyl-1,2,4-oxadiazol-5-yl)phenoxy]acetamide
_journal_coeditor_code HB2168
_journal_issue 11
_journal_name_full 'Acta Crystallographica Section E'
_journal_page_first o4950
_journal_page_last o4951
_journal_paper_doi 10.1107/S1600536806041638
_journal_volume 62
_journal_year 2006
_chemical_formula_moiety 'C24 H21 N3 O3'
_chemical_formula_sum 'C24 H21 N3 O3'
_chemical_formula_weight 399.44
_chemical_name_systematic
;
N-(2,6-Dimethylphenyl)-2-[2-(3-phenyl-1,2,4-oxadiazol-5-yl)phenoxy]acetamide
;
_space_group_IT_number 14
_symmetry_cell_setting monoclinic
_symmetry_space_group_name_Hall '-P 2ybc'
_symmetry_space_group_name_H-M 'P 1 21/c 1'
_atom_sites_solution_hydrogens geom
_atom_sites_solution_primary direct
_atom_sites_solution_secondary difmap
_audit_creation_method SHELXL-97
_cell_angle_alpha 90.00
_cell_angle_beta 102.87(3)
_cell_angle_gamma 90.00
_cell_formula_units_Z 4
_cell_length_a 12.685(3)
_cell_length_b 20.073(4)
_cell_length_c 8.3090(17)
_cell_measurement_reflns_used 25
_cell_measurement_temperature 293(2)
_cell_measurement_theta_max 12
_cell_measurement_theta_min 9
_cell_volume 2062.5(8)
_computing_cell_refinement 'CAD-4 Software'
_computing_data_collection 'CAD-4 Software (Enraf--Nonius, 1989)'
_computing_data_reduction 'XCAD4 (Harms & Wocadlo, 1995)'
_computing_molecular_graphics 'SHELXTL (Siemens, 1996)'
_computing_publication_material 'PLATON (Spek, 2003)'
_computing_structure_refinement 'SHELXL97 (Sheldrick, 1997)'
_computing_structure_solution 'SHELXS97 (Sheldrick, 1997)'
_diffrn_ambient_temperature 293(2)
_diffrn_measured_fraction_theta_full 1.000
_diffrn_measured_fraction_theta_max 1.000
_diffrn_measurement_device_type 'Enraf--Nonius CAD-4'
_diffrn_measurement_method \w/2\q
_diffrn_radiation_monochromator graphite
_diffrn_radiation_source 'fine-focus sealed tube'
_diffrn_radiation_type MoK\a
_diffrn_radiation_wavelength 0.71073
_diffrn_reflns_av_R_equivalents 0.0000
_diffrn_reflns_av_sigmaI/netI 0.0492
_diffrn_reflns_limit_h_max 15
_diffrn_reflns_limit_h_min -16
_diffrn_reflns_limit_k_max 25
_diffrn_reflns_limit_k_min 0
_diffrn_reflns_limit_l_max 10
_diffrn_reflns_limit_l_min 0
_diffrn_reflns_number 4495
_diffrn_reflns_theta_full 26.96
_diffrn_reflns_theta_max 26.96
_diffrn_reflns_theta_min 1.65
_diffrn_standards_decay_% value?
_diffrn_standards_interval_count 200
_diffrn_standards_interval_time 120
_diffrn_standards_number 3
_exptl_absorpt_coefficient_mu 0.086
_exptl_absorpt_correction_T_max 0.991
_exptl_absorpt_correction_T_min 0.966
_exptl_absorpt_correction_type psi-scan
_exptl_absorpt_process_details '(North <i>et al.</i>,  1968)'
_exptl_crystal_colour Colourless
_exptl_crystal_density_diffrn 1.286
_exptl_crystal_density_method 'not measured'
_exptl_crystal_description Block
_exptl_crystal_F_000 840
_exptl_crystal_size_max 0.40
_exptl_crystal_size_mid 0.10
_exptl_crystal_size_min 0.10
_refine_diff_density_max 0.145
_refine_diff_density_min -0.138
_refine_ls_extinction_method none
_refine_ls_goodness_of_fit_ref 1.052
_refine_ls_hydrogen_treatment constr
_refine_ls_matrix_type full
_refine_ls_number_parameters 271
_refine_ls_number_reflns 4495
_refine_ls_number_restraints 0
_refine_ls_restrained_S_all 1.052
_refine_ls_R_factor_all 0.1480
_refine_ls_R_factor_gt 0.0872
_refine_ls_shift/su_max 0.001
_refine_ls_shift/su_mean 0.000
_refine_ls_structure_factor_coef Fsqd
_refine_ls_weighting_details 'calc w=1/[\s^2^(Fo^2^)+(0.0738P)^2^+0.8098P] where P=(Fo^2^+2Fc^2^)/3'
_refine_ls_weighting_scheme calc
_refine_ls_wR_factor_gt 0.2184
_refine_ls_wR_factor_ref 0.2556
_reflns_number_gt 2185
_reflns_number_total 4495
_reflns_threshold_expression I>2\s(I)
_cod_data_source_file hb2168.cif
_cod_data_source_block I
_cod_depositor_comments
;
The following automatic conversions were performed:
'_symmetry_cell_setting' value 'Monoclinic' changed to 'monoclinic'
according to '/home/saulius/struct/CIF-dictionaries/cif_core.dic'
dictionary named 'cif_core.dic' version 2.4.1 from 2010-06-29.

Automatic conversion script
Id: cif_fix_enum 1527 2010-12-29 10:47:43Z saulius 

The following automatic conversions were performed:

'_symmetry_cell_setting' value 'Monoclinic' changed to 'monoclinic'
according to /home/saulius/struct/CIF-dictionaries/cif_core.dic
dictionary named 'cif_core.dic' version 2.4.1 from 2010-06-29.

Automatic conversion script
Id: cif_fix_values 1715 2011-07-08 13:25:40Z adriana 
;
_cod_original_cell_volume 2062.5(7)
_cod_original_sg_symbol_H-M 'P 21/c'
_cod_database_code 2211027
_cod_database_fobs_code 2211027

loop_
_symmetry_equiv_pos_as_xyz
'x, y, z'
'-x, y+1/2, -z+1/2'
'-x, -y, -z'
'x, -y-1/2, z-1/2'

loop_
_atom_site_type_symbol
_atom_site_label
_atom_site_fract_x
_atom_site_fract_y
_atom_site_fract_z
_atom_site_U_iso_or_equiv
_atom_site_adp_type
_atom_site_calc_flag
_atom_site_refinement_flags
_atom_site_occupancy
O O1 0.4458(3) -0.02171(15) 0.1781(5) 0.1213(12) Uani d . 1
O O2 0.4765(2) 0.15165(14) 0.2083(4) 0.0980(9) Uani d . 1
N N3 0.2603(4) 0.32816(19) 0.3534(5) 0.1092(12) Uani d . 1
N N1 0.3344(3) 0.06194(16) 0.2132(4) 0.0850(9) Uani d . 1
H H1A 0.3254 0.1044 0.2123 0.102 Uiso calc R 1
N N2 0.3137(3) 0.22876(16) 0.2763(4) 0.0833(9) Uani d . 1
O O3 0.3643(3) 0.33285(14) 0.3182(4) 0.1068(10) Uani d . 1
C C1 0.3037(5) 0.0520(3) 0.5412(6) 0.1296(19) Uani d . 1
H H1B 0.2812 0.0423 0.6416 0.194 Uiso calc R 1
H H1C 0.2973 0.0990 0.5197 0.194 Uiso calc R 1
H H1D 0.3776 0.0386 0.5521 0.194 Uiso calc R 1
C C2 0.2021(4) -0.0064(2) -0.0643(6) 0.1123(16) Uani d . 1
H H2B 0.1496 -0.0330 -0.1380 0.168 Uiso calc R 1
H H2C 0.2735 -0.0214 -0.0671 0.168 Uiso calc R 1
H H2D 0.1940 0.0394 -0.0980 0.168 Uiso calc R 1
C C3 0.1849(4) -0.0129(2) 0.1089(6) 0.0899(12) Uani d . 1
C C4 0.2483(3) 0.02079(19) 0.2395(5) 0.0814(10) Uani d . 1
C C5 0.2330(4) 0.0147(2) 0.4002(6) 0.0915(12) Uani d . 1
C C6 0.1476(4) -0.0246(2) 0.4231(6) 0.1059(15) Uani d . 1
H H6A 0.1339 -0.0281 0.5281 0.127 Uiso calc R 1
C C7 0.0832(4) -0.0583(2) 0.2957(7) 0.1082(15) Uani d . 1
H H7A 0.0275 -0.0852 0.3145 0.130 Uiso calc R 1
C C8 0.1014(4) -0.0522(2) 0.1384(6) 0.1018(14) Uani d . 1
H H8A 0.0570 -0.0748 0.0513 0.122 Uiso calc R 1
C C9 0.4281(4) 0.0383(2) 0.1901(6) 0.0893(12) Uani d . 1
C C10 0.5120(4) 0.0880(2) 0.1717(7) 0.0997(14) Uani d . 1
H H10A 0.5802 0.0773 0.2465 0.120 Uiso calc R 1
H H10B 0.5227 0.0871 0.0597 0.120 Uiso calc R 1
C C11 0.5356(4) 0.2063(2) 0.1897(5) 0.0851(11) Uani d . 1
C C12 0.6332(4) 0.2042(2) 0.1433(6) 0.0970(13) Uani d . 1
H H12A 0.6626 0.1635 0.1223 0.116 Uiso calc R 1
C C13 0.6872(4) 0.2627(3) 0.1281(6) 0.1080(15) Uani d . 1
H H13A 0.7524 0.2613 0.0948 0.130 Uiso calc R 1
C C14 0.6459(5) 0.3229(3) 0.1613(6) 0.1101(16) Uani d . 1
H H14A 0.6838 0.3620 0.1537 0.132 Uiso calc R 1
C C15 0.5492(4) 0.3249(2) 0.2054(6) 0.1002(14) Uani d . 1
H H15A 0.5205 0.3660 0.2249 0.120 Uiso calc R 1
C C16 0.4921(3) 0.2675(2) 0.2223(5) 0.0831(11) Uani d . 1
C C17 0.3887(4) 0.27175(19) 0.2707(5) 0.0810(11) Uani d . 1
C C18 0.2356(4) 0.2655(2) 0.3269(5) 0.0852(11) Uani d . 1
C C19 0.1334(4) 0.2393(2) 0.3497(5) 0.0852(11) Uani d . 1
C C20 0.1080(4) 0.1724(2) 0.3200(6) 0.1038(14) Uani d . 1
H H20A 0.1572 0.1442 0.2866 0.125 Uiso calc R 1
C C21 0.0104(4) 0.1478(3) 0.3397(7) 0.1185(17) Uani d . 1
H H21A -0.0059 0.1030 0.3203 0.142 Uiso calc R 1
C C22 -0.0619(5) 0.1887(3) 0.3873(7) 0.1184(17) Uani d . 1
H H22A -0.1280 0.1718 0.3995 0.142 Uiso calc R 1
C C23 -0.0384(5) 0.2539(3) 0.4171(7) 0.1224(18) Uani d . 1
H H23A -0.0881 0.2816 0.4509 0.147 Uiso calc R 1
C C24 0.0581(4) 0.2791(2) 0.3975(6) 0.1061(15) Uani d . 1
H H24A 0.0730 0.3241 0.4171 0.127 Uiso calc R 1

loop_
_atom_site_aniso_label
_atom_site_aniso_U_11
_atom_site_aniso_U_22
_atom_site_aniso_U_33
_atom_site_aniso_U_12
_atom_site_aniso_U_13
_atom_site_aniso_U_23
O1 0.120(3) 0.0662(19) 0.185(4) 0.0111(18) 0.051(2) 0.001(2)
O2 0.096(2) 0.0613(16) 0.143(3) -0.0030(14) 0.0385(18) -0.0095(16)
N3 0.123(3) 0.076(2) 0.137(3) 0.006(2) 0.045(3) -0.012(2)
N1 0.088(2) 0.0592(18) 0.109(3) -0.0025(17) 0.0244(19) 0.0024(17)
N2 0.088(2) 0.0669(19) 0.094(2) -0.0013(18) 0.0174(18) -0.0068(17)
O3 0.124(3) 0.0685(18) 0.135(3) -0.0033(17) 0.045(2) -0.0104(17)
C1 0.148(5) 0.128(4) 0.104(4) -0.029(4) 0.010(3) -0.010(3)
C2 0.130(4) 0.106(4) 0.102(4) -0.014(3) 0.029(3) -0.003(3)
C3 0.101(3) 0.076(3) 0.093(3) -0.005(2) 0.022(2) 0.003(2)
C4 0.088(3) 0.064(2) 0.091(3) 0.003(2) 0.019(2) 0.002(2)
C5 0.107(3) 0.079(3) 0.090(3) -0.004(2) 0.025(2) 0.004(2)
C6 0.124(4) 0.101(3) 0.098(3) -0.012(3) 0.036(3) 0.007(3)
C7 0.107(4) 0.100(3) 0.120(4) -0.021(3) 0.030(3) 0.013(3)
C8 0.110(4) 0.090(3) 0.101(3) -0.019(3) 0.012(3) -0.004(3)
C9 0.094(3) 0.065(2) 0.112(3) 0.007(2) 0.029(2) 0.002(2)
C10 0.095(3) 0.067(2) 0.145(4) 0.006(2) 0.044(3) -0.002(3)
C11 0.089(3) 0.072(2) 0.094(3) -0.005(2) 0.019(2) -0.001(2)
C12 0.089(3) 0.086(3) 0.118(4) -0.001(2) 0.029(3) 0.003(3)
C13 0.098(3) 0.111(4) 0.120(4) -0.014(3) 0.034(3) 0.007(3)
C14 0.116(4) 0.095(4) 0.123(4) -0.023(3) 0.033(3) 0.010(3)
C15 0.119(4) 0.070(3) 0.109(3) -0.014(3) 0.021(3) 0.006(2)
C16 0.092(3) 0.070(2) 0.083(3) -0.006(2) 0.011(2) -0.001(2)
C17 0.102(3) 0.057(2) 0.079(2) 0.000(2) 0.011(2) -0.0005(18)
C18 0.102(3) 0.069(2) 0.083(3) 0.009(2) 0.018(2) -0.002(2)
C19 0.097(3) 0.076(3) 0.082(3) 0.011(2) 0.018(2) 0.006(2)
C20 0.096(3) 0.086(3) 0.134(4) 0.010(3) 0.033(3) 0.000(3)
C21 0.106(4) 0.093(3) 0.159(5) -0.004(3) 0.034(3) -0.005(3)
C22 0.108(4) 0.117(4) 0.136(5) 0.008(3) 0.040(3) 0.015(4)
C23 0.125(4) 0.110(4) 0.146(5) 0.024(4) 0.060(4) 0.006(4)
C24 0.114(4) 0.088(3) 0.124(4) 0.007(3) 0.044(3) -0.005(3)

loop_
_atom_type_symbol
_atom_type_description
_atom_type_scat_dispersion_real
_atom_type_scat_dispersion_imag
_atom_type_scat_source
C C 0.0033 0.0016 'International Tables Vol C Tables 4.2.6.8 and 6.1.1.4'
H H 0.0000 0.0000 'International Tables Vol C Tables 4.2.6.8 and 6.1.1.4'
N N 0.0061 0.0033 'International Tables Vol C Tables 4.2.6.8 and 6.1.1.4'
O O 0.0106 0.0060 'International Tables Vol C Tables 4.2.6.8 and 6.1.1.4'

loop_
_geom_angle_atom_site_label_1
_geom_angle_atom_site_label_2
_geom_angle_atom_site_label_3
_geom_angle
C11 O2 C10 119.8(3)
C18 N3 O3 103.3(3)
C9 N1 C4 123.7(3)
C9 N1 H1A 118.1
C4 N1 H1A 118.1
C17 N2 C18 103.9(3)
C17 O3 N3 106.6(3)
C5 C1 H1B 109.5
C5 C1 H1C 109.5
H1B C1 H1C 109.5
C5 C1 H1D 109.5
H1B C1 H1D 109.5
H1C C1 H1D 109.5
C3 C2 H2B 109.5
C3 C2 H2C 109.5
H2B C2 H2C 109.5
C3 C2 H2D 109.5
H2B C2 H2D 109.5
H2C C2 H2D 109.5
C4 C3 C8 118.4(4)
C4 C3 C2 121.8(4)
C8 C3 C2 119.8(4)
C3 C4 C5 122.0(4)
C3 C4 N1 119.8(4)
C5 C4 N1 118.1(4)
C6 C5 C4 117.3(4)
C6 C5 C1 121.6(4)
C4 C5 C1 121.0(4)
C7 C6 C5 121.8(5)
C7 C6 H6A 119.1
C5 C6 H6A 119.1
C6 C7 C8 119.6(5)
C6 C7 H7A 120.2
C8 C7 H7A 120.2
C7 C8 C3 120.9(4)
C7 C8 H8A 119.6
C3 C8 H8A 119.6
O1 C9 N1 122.9(4)
O1 C9 C10 119.8(4)
N1 C9 C10 117.2(4)
O2 C10 C9 108.3(3)
O2 C10 H10A 110.0
C9 C10 H10A 110.0
O2 C10 H10B 110.0
C9 C10 H10B 110.0
H10A C10 H10B 108.4
O2 C11 C12 124.1(4)
O2 C11 C16 115.8(4)
C12 C11 C16 120.1(4)
C11 C12 C13 119.6(5)
C11 C12 H12A 120.2
C13 C12 H12A 120.2
C14 C13 C12 120.9(5)
C14 C13 H13A 119.6
C12 C13 H13A 119.6
C15 C14 C13 119.4(5)
C15 C14 H14A 120.3
C13 C14 H14A 120.3
C14 C15 C16 121.8(5)
C14 C15 H15A 119.1
C16 C15 H15A 119.1
C15 C16 C11 118.2(4)
C15 C16 C17 120.1(4)
C11 C16 C17 121.6(4)
N2 C17 O3 112.2(4)
N2 C17 C16 133.3(4)
O3 C17 C16 114.5(4)
N3 C18 N2 114.0(4)
N3 C18 C19 121.1(4)
N2 C18 C19 124.9(4)
C24 C19 C20 117.8(5)
C24 C19 C18 121.9(4)
C20 C19 C18 120.3(4)
C21 C20 C19 120.3(5)
C21 C20 H20A 119.9
C19 C20 H20A 119.9
C22 C21 C20 120.3(5)
C22 C21 H21A 119.9
C20 C21 H21A 119.9
C21 C22 C23 120.2(5)
C21 C22 H22A 119.9
C23 C22 H22A 119.9
C22 C23 C24 120.2(5)
C22 C23 H23A 119.9
C24 C23 H23A 119.9
C23 C24 C19 121.3(5)
C23 C24 H24A 119.3
C19 C24 H24A 119.3

loop_
_geom_bond_atom_site_label_1
_geom_bond_atom_site_label_2
_geom_bond_distance
O1 C9 1.234(4)
O2 C11 1.358(5)
O2 C10 1.411(4)
N3 C18 1.304(5)
N3 O3 1.416(5)
N1 C9 1.332(5)
N1 C4 1.425(5)
N1 H1A 0.8600
N2 C17 1.293(5)
N2 C18 1.373(5)
O3 C17 1.345(4)
C1 C5 1.506(6)
C1 H1B 0.9600
C1 H1C 0.9600
C1 H1D 0.9600
C2 C3 1.508(6)
C2 H2B 0.9600
C2 H2C 0.9600
C2 H2D 0.9600
C3 C4 1.376(6)
C3 C8 1.385(6)
C4 C5 1.397(6)
C5 C6 1.387(6)
C6 C7 1.363(7)
C6 H6A 0.9300
C7 C8 1.382(6)
C7 H7A 0.9300
C8 H8A 0.9300
C9 C10 1.490(6)
C10 H10A 0.9700
C10 H10B 0.9700
C11 C12 1.377(6)
C11 C16 1.397(6)
C12 C13 1.379(6)
C12 H12A 0.9300
C13 C14 1.368(7)
C13 H13A 0.9300
C14 C15 1.357(6)
C14 H14A 0.9300
C15 C16 1.385(6)
C15 H15A 0.9300
C16 C17 1.457(6)
C18 C19 1.450(6)
C19 C24 1.369(6)
C19 C20 1.390(6)
C20 C21 1.377(6)
C20 H20A 0.9300
C21 C22 1.353(7)
C21 H21A 0.9300
C22 C23 1.353(7)
C22 H22A 0.9300
C23 C24 1.368(7)
C23 H23A 0.9300
C24 H24A 0.9300

loop_
_geom_hbond_atom_site_label_D
_geom_hbond_atom_site_label_H
_geom_hbond_atom_site_label_A
_geom_hbond_site_symmetry_A
_geom_hbond_distance_DH
_geom_hbond_distance_HA
_geom_hbond_distance_DA
_geom_hbond_angle_DHA
N1 H1a O2 . 0.86 2.15 2.555(6) 109
N1 H1a N2 . 0.86 2.56 3.409(6) 168
C15 H15A O1 2_655 0.93 2.40 3.224(6) 148
C10 H10B O1 3_655 0.97 2.48 3.346(6) 149

loop_
_geom_torsion_atom_site_label_1
_geom_torsion_atom_site_label_2
_geom_torsion_atom_site_label_3
_geom_torsion_atom_site_label_4
_geom_torsion
C18 N3 O3 C17 1.3(5)
C8 C3 C4 C5 2.2(7)
C2 C3 C4 C5 -179.7(4)
C8 C3 C4 N1 -179.6(4)
C2 C3 C4 N1 -1.5(6)
C9 N1 C4 C3 -75.4(5)
C9 N1 C4 C5 102.9(5)
C3 C4 C5 C6 -2.9(7)
N1 C4 C5 C6 178.9(4)
C3 C4 C5 C1 179.9(4)
N1 C4 C5 C1 1.7(6)
C4 C5 C6 C7 2.5(7)
C1 C5 C6 C7 179.7(5)
C5 C6 C7 C8 -1.5(8)
C6 C7 C8 C3 0.7(8)
C4 C3 C8 C7 -1.1(7)
C2 C3 C8 C7 -179.2(5)
C4 N1 C9 O1 5.1(7)
C4 N1 C9 C10 -177.4(4)
C11 O2 C10 C9 -175.6(4)
O1 C9 C10 O2 -173.7(4)
N1 C9 C10 O2 8.7(6)
C10 O2 C11 C12 -3.1(7)
C10 O2 C11 C16 177.4(4)
O2 C11 C12 C13 -179.9(4)
C16 C11 C12 C13 -0.4(7)
C11 C12 C13 C14 1.1(8)
C12 C13 C14 C15 -1.8(8)
C13 C14 C15 C16 1.8(8)
C14 C15 C16 C11 -1.1(7)
C14 C15 C16 C17 179.7(4)
O2 C11 C16 C15 179.9(4)
C12 C11 C16 C15 0.4(6)
O2 C11 C16 C17 -0.9(6)
C12 C11 C16 C17 179.6(4)
C18 N2 C17 O3 1.5(5)
C18 N2 C17 C16 -177.7(4)
N3 O3 C17 N2 -1.9(5)
N3 O3 C17 C16 177.5(3)
C15 C16 C17 N2 170.2(4)
C11 C16 C17 N2 -9.0(7)
C15 C16 C17 O3 -8.9(6)
C11 C16 C17 O3 171.8(4)
O3 N3 C18 N2 -0.5(5)
O3 N3 C18 C19 179.8(4)
C17 N2 C18 N3 -0.6(5)
C17 N2 C18 C19 179.1(4)
N3 C18 C19 C24 0.9(7)
N2 C18 C19 C24 -178.8(4)
N3 C18 C19 C20 179.6(4)
N2 C18 C19 C20 0.0(7)
C24 C19 C20 C21 -0.4(7)
C18 C19 C20 C21 -179.2(4)
C19 C20 C21 C22 0.4(8)
C20 C21 C22 C23 -0.6(9)
C21 C22 C23 C24 0.7(9)
C22 C23 C24 C19 -0.8(9)
C20 C19 C24 C23 0.6(7)
C18 C19 C24 C23 179.4(4)

loop_
_cod_related_entry_id
_cod_related_entry_database
_cod_related_entry_code
1 ChemSpider 21126189
